data_8106256
loop_
_publ_author_name
'Geesi, Mohammed H.'
'Mohamed, Hanan A.'
'Abdel-Wahab, Bakr F.'
'Hegazy, Amany S.'
'Kariuki, Benson M.'
'El-Hiti, Gamal A.'

_publ_section_title
;
 Crystal structure of ethyl
 4-amino-5-(5-methyl-1-(4-tolyl)-1H-1,2,3-triazole-4-carbonyl)-2-(phenylamino)thiophene-3-carboxylate,
 C24H23N5O3S
;
_journal_issue 4
_journal_name_full 'Zeitschrift f\"ur Kristallographie - New Crystal Structures'
_journal_page_first 673
_journal_page_last 674
_journal_paper_doi 10.1515/ncrs-2018-0002
_journal_volume 233
_journal_year 2018
_chemical_formula_moiety 'C24 H23 N5 O3 S'
_chemical_formula_sum 'C24 H23 N5 O3 S'
_chemical_formula_weight 461.53
_space_group_crystal_system triclinic
_space_group_IT_number 2
_space_group_name_Hall '-P 1'
_space_group_name_H-M_alt 'P -1'
_atom_sites_solution_hydrogens geom
_cell_angle_alpha 83.686(10)
_cell_angle_beta 89.542(9)
_cell_angle_gamma 76.982(9)
_cell_formula_units_Z 2
_cell_length_a 9.1704(9)
_cell_length_b 10.1253(11)
_cell_length_c 12.2182(14)
_cell_measurement_reflns_used 2494
_cell_measurement_temperature 296(2)
_cell_measurement_theta_max 26.1250
_cell_measurement_theta_min 4.5300
_cell_volume 1098.5(2)
_computing_cell_refinement 'CrysAlisPRO [8]'
_computing_data_collection 'CrysAlisPRO [8]'
_computing_data_reduction 'CrysAlisPRO [8]'
_computing_molecular_graphics 'ORTEP-3 for Windows [11]'
_computing_publication_material 'ORTEP-3 for Windows [11] and ChemDraw [12]'
_computing_structure_refinement 'SHELXL [10]'
_computing_structure_solution 'SHELXS [9]'
_diffrn_ambient_temperature 296(2)
_diffrn_measured_fraction_theta_full 1.000
_diffrn_measured_fraction_theta_max 0.808
_diffrn_measurement_device_type 'SuperNova, Dual, Cu at zero, Atlas'
_diffrn_measurement_method '\w scans'
_diffrn_radiation_type MoK\a
_diffrn_radiation_wavelength 0.71073
_diffrn_reflns_av_R_equivalents 0.0319
_diffrn_reflns_av_unetI/netI 0.0805
_diffrn_reflns_Laue_measured_fraction_full 1.000
_diffrn_reflns_Laue_measured_fraction_max 0.808
_diffrn_reflns_limit_h_max 11
_diffrn_reflns_limit_h_min -12
_diffrn_reflns_limit_k_max 12
_diffrn_reflns_limit_k_min -10
_diffrn_reflns_limit_l_max 16
_diffrn_reflns_limit_l_min -14
_diffrn_reflns_number 9769
_diffrn_reflns_point_group_measured_fraction_full 1.000
_diffrn_reflns_point_group_measured_fraction_max 0.808
_diffrn_reflns_theta_full 25.242
_diffrn_reflns_theta_max 29.993
_diffrn_reflns_theta_min 1.677
_diffrn_standards_decay_% 0
_diffrn_standards_interval_count 0
_diffrn_standards_interval_time 0
_diffrn_standards_number 0
_exptl_absorpt_coefficient_mu 0.185
_exptl_absorpt_correction_T_max 0.991
_exptl_absorpt_correction_T_min 0.979
_exptl_absorpt_correction_type gaussian
_exptl_absorpt_process_details
;
CrysAlisPro 1.171.38.41g (Rigaku Oxford Diffraction, 2015)
Numerical absorption correction based on gaussian integration over
			a multifaceted crystal model
Empirical absorption correction using spherical harmonics,
 implemented in SCALE3 ABSPACK scaling algorithm.
;
_exptl_crystal_colour yellow
_exptl_crystal_density_diffrn 1.395
_exptl_crystal_description needle
_exptl_crystal_F_000 484
_exptl_crystal_size_max 0.369
_exptl_crystal_size_mid 0.205
_exptl_crystal_size_min 0.129
_refine_diff_density_max 0.162
_refine_diff_density_min -0.282
_refine_diff_density_rms 0.049
_refine_ls_extinction_coef .
_refine_ls_extinction_method none
_refine_ls_goodness_of_fit_ref 1.086
_refine_ls_hydrogen_treatment constr
_refine_ls_matrix_type full
_refine_ls_number_parameters 300
_refine_ls_number_reflns 5171
_refine_ls_number_restraints 0
_refine_ls_restrained_S_all 1.086
_refine_ls_R_factor_all 0.0913
_refine_ls_R_factor_gt 0.0551
_refine_ls_shift/su_max 0.000
_refine_ls_shift/su_mean 0.000
_refine_ls_structure_factor_coef Fsqd
_refine_ls_weighting_details 'w=1/[\s^2^(Fo^2^)+(0.0575P)^2^+0.1019P] where P=(Fo^2^+2Fc^2^)/3'
_refine_ls_weighting_scheme calc
_refine_ls_wR_factor_gt 0.1237
_refine_ls_wR_factor_ref 0.1510
_reflns_Friedel_coverage 0.000
_reflns_Friedel_fraction_full .
_reflns_Friedel_fraction_max .
_reflns_number_gt 3341
_reflns_number_total 5171
_reflns_threshold_expression 'I > 2\s(I)'
_cod_data_source_file suppl_ncrs-2018-0002_suppl.cif
_cod_data_source_block bmk1602
_cod_database_code 8106256
_shelx_space_group_comment
;
The symmetry employed for this shelxl refinement is uniquely defined
by the following loop, which should always be used as a source of
symmetry information in preference to the above space-group names.
They are only intended as comments.
;
_shelx_estimated_absorpt_t_min 0.935
_shelx_estimated_absorpt_t_max 0.976

loop_
_space_group_symop_operation_xyz
'x, y, z'
'-x, -y, -z'

loop_
_atom_site_label
_atom_site_type_symbol
_atom_site_fract_x
_atom_site_fract_y
_atom_site_fract_z
_atom_site_U_iso_or_equiv
_atom_site_adp_type
_atom_site_occupancy
_atom_site_site_symmetry_order
_atom_site_calc_flag
_atom_site_refinement_flags_posn
_atom_site_refinement_flags_adp
_atom_site_refinement_flags_occupancy
_atom_site_disorder_assembly
_atom_site_disorder_group
C1 C 0.1586(3) -0.1973(3) 0.5590(3) 0.0885(9) Uani 1 1 d . . . . .
H1A H 0.117670 -0.240273 0.504099 0.133 Uiso 0.5 1 calc R U P . .
H1B H 0.241182 -0.261384 0.596358 0.133 Uiso 0.5 1 calc R U P . .
H1C H 0.082841 -0.167440 0.611197 0.133 Uiso 0.5 1 calc R U P . .
H1D H 0.176792 -0.205792 0.637004 0.133 Uiso 0.5 1 calc R U P . .
H1E H 0.053280 -0.184680 0.544744 0.133 Uiso 0.5 1 calc R U P . .
H1F H 0.211621 -0.278625 0.529906 0.133 Uiso 0.5 1 calc R U P . .
C2 C 0.2120(3) -0.0766(3) 0.5048(2) 0.0643(7) Uani 1 1 d . . . . .
C3 C 0.2024(3) -0.0452(3) 0.3915(2) 0.0692(7) Uani 1 1 d . . . . .
H3 H 0.159406 -0.098227 0.349584 0.083 Uiso 1 1 calc R U . . .
C4 C 0.2544(3) 0.0619(3) 0.3393(2) 0.0616(6) Uani 1 1 d . . . . .
H4 H 0.245519 0.081672 0.263131 0.074 Uiso 1 1 calc R U . . .
C5 C 0.3197(2) 0.1395(3) 0.40043(18) 0.0538(6) Uani 1 1 d . . . . .
C6 C 0.3314(3) 0.1108(3) 0.51376(19) 0.0627(6) Uani 1 1 d . . . . .
H6 H 0.376190 0.162912 0.555366 0.075 Uiso 1 1 calc R U . . .
C7 C 0.2761(3) 0.0043(3) 0.5643(2) 0.0668(7) Uani 1 1 d . . . . .
H7 H 0.282234 -0.013530 0.640638 0.080 Uiso 1 1 calc R U . . .
C8 C 0.4566(2) 0.4286(3) 0.28995(18) 0.0542(6) Uani 1 1 d . . . . .
C9 C 0.3712(2) 0.3756(3) 0.36957(17) 0.0538(6) Uani 1 1 d . . . . .
C10 C 0.2778(3) 0.4372(3) 0.4594(2) 0.0682(7) Uani 1 1 d . . . . .
H10A H 0.196194 0.392898 0.473156 0.102 Uiso 1 1 calc R U . . .
H10B H 0.238963 0.532683 0.437652 0.102 Uiso 1 1 calc R U . . .
H10C H 0.337917 0.425725 0.525161 0.102 Uiso 1 1 calc R U . . .
C11 C 0.4792(2) 0.5688(3) 0.27327(18) 0.0557(6) Uani 1 1 d . . . . .
C12 C 0.5619(2) 0.6132(3) 0.18264(18) 0.0523(6) Uani 1 1 d . . . . .
C13 C 0.5799(2) 0.7468(3) 0.15920(18) 0.0517(6) Uani 1 1 d . . . . .
C14 C 0.6680(2) 0.7656(2) 0.06442(17) 0.0490(5) Uani 1 1 d . . . . .
C15 C 0.7184(2) 0.6425(2) 0.01817(17) 0.0491(5) Uani 1 1 d . . . . .
C16 C 0.7118(2) 0.8890(3) 0.02047(19) 0.0533(6) Uani 1 1 d . . . . .
C17 C 0.7086(3) 1.1197(3) 0.0473(2) 0.0644(7) Uani 1 1 d . . . . .
H17A H 0.632652 1.198032 0.064235 0.077 Uiso 1 1 calc R U . . .
H17B H 0.726857 1.130091 -0.031099 0.077 Uiso 1 1 calc R U . . .
C18 C 0.8490(3) 1.1136(3) 0.1097(2) 0.0778(8) Uani 1 1 d . . . . .
H18A H 0.831615 1.099620 0.187221 0.117 Uiso 1 1 calc R U . . .
H18B H 0.880319 1.197818 0.092837 0.117 Uiso 1 1 calc R U . . .
H18C H 0.925835 1.039572 0.089198 0.117 Uiso 1 1 calc R U . . .
C19 C 0.8743(2) 0.5255(3) -0.12913(18) 0.0526(6) Uani 1 1 d . . . . .
C20 C 0.8436(3) 0.3976(3) -0.1163(2) 0.0673(7) Uani 1 1 d . . . . .
H20 H 0.772925 0.378557 -0.065559 0.081 Uiso 1 1 calc R U . . .
C21 C 0.9173(3) 0.2974(3) -0.1785(2) 0.0792(8) Uani 1 1 d . . . . .
H21 H 0.897219 0.210909 -0.168209 0.095 Uiso 1 1 calc R U . . .
C22 C 1.0195(3) 0.3244(3) -0.2550(2) 0.0783(8) Uani 1 1 d . . . . .
H22 H 1.069031 0.256887 -0.296611 0.094 Uiso 1 1 calc R U . . .
C23 C 1.0481(3) 0.4525(4) -0.2696(2) 0.0756(8) Uani 1 1 d . . . . .
H23 H 1.116341 0.472029 -0.322156 0.091 Uiso 1 1 calc R U . . .
C24 C 0.9774(3) 0.5513(3) -0.2078(2) 0.0638(7) Uani 1 1 d . . . . .
H24 H 0.998551 0.637401 -0.218484 0.077 Uiso 1 1 calc R U . . .
N1 N 0.38313(19) 0.2453(2) 0.34652(14) 0.0545(5) Uani 1 1 d . . . . .
N2 N 0.4711(2) 0.2189(2) 0.25693(16) 0.0622(5) Uani 1 1 d . . . . .
N3 N 0.5141(2) 0.3305(2) 0.22421(16) 0.0607(5) Uani 1 1 d . . . . .
N4 N 0.5175(2) 0.8463(2) 0.22077(16) 0.0643(6) Uani 1 1 d . . . . .
H4A H 0.464554 0.828679 0.276588 0.077 Uiso 1 1 calc R U . . .
H4B H 0.530521 0.927610 0.204329 0.077 Uiso 1 1 calc R U . . .
N5 N 0.80860(19) 0.6336(2) -0.06973(14) 0.0546(5) Uani 1 1 d . . . . .
H5 H 0.830101 0.709702 -0.094230 0.066 Uiso 1 1 calc R U . . .
O1 O 0.4214(2) 0.64891(19) 0.34080(14) 0.0713(5) Uani 1 1 d . . . . .
O2 O 0.79200(18) 0.89881(18) -0.05869(13) 0.0640(5) Uani 1 1 d . . . . .
O3 O 0.65593(18) 0.99586(18) 0.07665(14) 0.0653(5) Uani 1 1 d . . . . .
S1 S 0.65561(6) 0.50883(6) 0.08608(5) 0.05279(19) Uani 1 1 d . . . . .

loop_
_atom_site_aniso_label
_atom_site_aniso_U_11
_atom_site_aniso_U_22
_atom_site_aniso_U_33
_atom_site_aniso_U_23
_atom_site_aniso_U_13
_atom_site_aniso_U_12
C1 0.104(2) 0.070(2) 0.091(2) -0.0061(17) 0.0271(17) -0.0218(17)
C2 0.0653(14) 0.0580(16) 0.0650(16) -0.0068(13) 0.0239(12) -0.0051(12)
C3 0.0784(16) 0.0652(18) 0.0672(16) -0.0173(14) 0.0167(13) -0.0189(13)
C4 0.0719(15) 0.0655(17) 0.0465(13) -0.0119(12) 0.0113(11) -0.0114(13)
C5 0.0544(12) 0.0565(15) 0.0464(12) -0.0036(11) 0.0122(9) -0.0051(10)
C6 0.0686(14) 0.0697(18) 0.0497(13) -0.0064(12) 0.0058(11) -0.0157(12)
C7 0.0777(16) 0.0693(18) 0.0509(14) -0.0009(13) 0.0146(12) -0.0147(14)
C8 0.0535(12) 0.0615(16) 0.0448(12) -0.0056(11) 0.0058(9) -0.0071(11)
C9 0.0542(12) 0.0597(16) 0.0447(12) -0.0050(11) 0.0044(9) -0.0071(11)
C10 0.0718(15) 0.0728(19) 0.0593(15) -0.0173(13) 0.0232(12) -0.0111(13)
C11 0.0536(13) 0.0637(16) 0.0494(13) -0.0123(12) 0.0056(10) -0.0097(11)
C12 0.0498(12) 0.0583(15) 0.0490(12) -0.0125(11) 0.0073(9) -0.0095(10)
C13 0.0460(11) 0.0617(16) 0.0483(12) -0.0138(11) 0.0034(9) -0.0107(10)
C14 0.0463(11) 0.0546(14) 0.0471(12) -0.0101(10) 0.0040(9) -0.0116(10)
C15 0.0447(11) 0.0576(15) 0.0463(12) -0.0113(10) 0.0006(9) -0.0118(10)
C16 0.0521(12) 0.0574(15) 0.0526(13) -0.0139(11) 0.0041(10) -0.0131(10)
C17 0.0725(15) 0.0522(16) 0.0719(16) -0.0146(13) 0.0146(12) -0.0178(12)
C18 0.0847(18) 0.073(2) 0.0818(19) -0.0111(15) 0.0064(14) -0.0302(15)
C19 0.0496(12) 0.0600(16) 0.0473(12) -0.0123(11) -0.0008(9) -0.0074(10)
C20 0.0810(17) 0.0636(18) 0.0586(15) -0.0145(13) 0.0132(12) -0.0155(13)
C21 0.104(2) 0.0621(18) 0.0706(17) -0.0211(15) 0.0129(15) -0.0101(15)
C22 0.0789(17) 0.085(2) 0.0676(17) -0.0324(16) 0.0101(14) -0.0007(16)
C23 0.0622(15) 0.103(3) 0.0671(17) -0.0327(16) 0.0178(12) -0.0195(15)
C24 0.0590(14) 0.0787(19) 0.0589(14) -0.0203(13) 0.0132(11) -0.0205(12)
N1 0.0568(11) 0.0604(14) 0.0432(10) -0.0050(9) 0.0111(8) -0.0077(9)
N2 0.0720(12) 0.0599(14) 0.0529(11) -0.0078(10) 0.0210(9) -0.0110(10)
N3 0.0665(12) 0.0614(14) 0.0528(11) -0.0071(10) 0.0162(9) -0.0116(10)
N4 0.0750(13) 0.0598(14) 0.0633(12) -0.0199(10) 0.0233(10) -0.0201(10)
N5 0.0596(11) 0.0552(12) 0.0520(11) -0.0122(9) 0.0129(8) -0.0165(9)
O1 0.0844(11) 0.0723(13) 0.0599(10) -0.0176(9) 0.0253(9) -0.0190(9)
O2 0.0764(10) 0.0621(11) 0.0584(10) -0.0147(8) 0.0202(8) -0.0232(8)
O3 0.0720(10) 0.0575(11) 0.0736(11) -0.0229(9) 0.0258(8) -0.0232(8)
S1 0.0529(3) 0.0567(4) 0.0511(3) -0.0119(3) 0.0087(2) -0.0146(3)

loop_
_atom_type_symbol
_atom_type_description
_atom_type_scat_dispersion_real
_atom_type_scat_dispersion_imag
_atom_type_scat_source
C C 0.0033 0.0016 'International Tables Vol C Tables 4.2.6.8 and 6.1.1.4'
H H 0.0000 0.0000 'International Tables Vol C Tables 4.2.6.8 and 6.1.1.4'
N N 0.0061 0.0033 'International Tables Vol C Tables 4.2.6.8 and 6.1.1.4'
O O 0.0106 0.0060 'International Tables Vol C Tables 4.2.6.8 and 6.1.1.4'
S S 0.1246 0.1234 'International Tables Vol C Tables 4.2.6.8 and 6.1.1.4'

loop_
_geom_angle_atom_site_label_1
_geom_angle_atom_site_label_2
_geom_angle_atom_site_label_3
_geom_angle
_geom_angle_site_symmetry_1
_geom_angle_site_symmetry_3
C2 C1 H1A 109.5 . .
C2 C1 H1B 109.5 . .
H1A C1 H1B 109.5 . .
C2 C1 H1C 109.5 . .
H1A C1 H1C 109.5 . .
H1B C1 H1C 109.5 . .
C2 C1 H1D 109.5 . .
C2 C1 H1E 109.5 . .
H1D C1 H1E 109.5 . .
C2 C1 H1F 109.5 . .
H1D C1 H1F 109.5 . .
H1E C1 H1F 109.5 . .
C7 C2 C3 117.4(3) . .
C7 C2 C1 122.0(3) . .
C3 C2 C1 120.6(3) . .
C4 C3 C2 122.0(3) . .
C4 C3 H3 119.0 . .
C2 C3 H3 119.0 . .
C5 C4 C3 119.4(2) . .
C5 C4 H4 120.3 . .
C3 C4 H4 120.3 . .
C4 C5 C6 120.2(2) . .
C4 C5 N1 119.9(2) . .
C6 C5 N1 119.8(2) . .
C7 C6 C5 119.3(3) . .
C7 C6 H6 120.4 . .
C5 C6 H6 120.4 . .
C6 C7 C2 121.8(2) . .
C6 C7 H7 119.1 . .
C2 C7 H7 119.1 . .
N3 C8 C9 108.7(2) . .
N3 C8 C11 124.0(2) . .
C9 C8 C11 127.2(2) . .
N1 C9 C8 103.71(19) . .
N1 C9 C10 123.9(2) . .
C8 C9 C10 132.3(2) . .
C9 C10 H10A 109.5 . .
C9 C10 H10B 109.5 . .
H10A C10 H10B 109.5 . .
C9 C10 H10C 109.5 . .
H10A C10 H10C 109.5 . .
H10B C10 H10C 109.5 . .
O1 C11 C12 120.8(2) . .
O1 C11 C8 117.6(2) . .
C12 C11 C8 121.5(2) . .
C13 C12 C11 124.0(2) . .
C13 C12 S1 110.79(16) . .
C11 C12 S1 125.2(2) . .
N4 C13 C12 122.1(2) . .
N4 C13 C14 124.4(2) . .
C12 C13 C14 113.5(2) . .
C15 C14 C13 111.1(2) . .
C15 C14 C16 121.43(19) . .
C13 C14 C16 127.4(2) . .
N5 C15 C14 122.0(2) . .
N5 C15 S1 124.84(18) . .
C14 C15 S1 113.14(16) . .
O2 C16 O3 121.8(2) . .
O2 C16 C14 125.0(2) . .
O3 C16 C14 113.22(19) . .
O3 C17 C18 109.9(2) . .
O3 C17 H17A 109.7 . .
C18 C17 H17A 109.7 . .
O3 C17 H17B 109.7 . .
C18 C17 H17B 109.7 . .
H17A C17 H17B 108.2 . .
C17 C18 H18A 109.5 . .
C17 C18 H18B 109.5 . .
H18A C18 H18B 109.5 . .
C17 C18 H18C 109.5 . .
H18A C18 H18C 109.5 . .
H18B C18 H18C 109.5 . .
C20 C19 C24 118.2(2) . .
C20 C19 N5 125.3(2) . .
C24 C19 N5 116.5(2) . .
C19 C20 C21 120.4(3) . .
C19 C20 H20 119.8 . .
C21 C20 H20 119.8 . .
C22 C21 C20 120.6(3) . .
C22 C21 H21 119.7 . .
C20 C21 H21 119.7 . .
C21 C22 C23 119.2(3) . .
C21 C22 H22 120.4 . .
C23 C22 H22 120.4 . .
C24 C23 C22 120.7(3) . .
C24 C23 H23 119.7 . .
C22 C23 H23 119.7 . .
C23 C24 C19 121.0(3) . .
C23 C24 H24 119.5 . .
C19 C24 H24 119.5 . .
C9 N1 N2 111.01(19) . .
C9 N1 C5 130.09(18) . .
N2 N1 C5 118.9(2) . .
N3 N2 N1 106.47(19) . .
N2 N3 C8 110.12(19) . .
C13 N4 H4A 120.0 . .
C13 N4 H4B 120.0 . .
H4A N4 H4B 120.0 . .
C15 N5 C19 133.0(2) . .
C15 N5 H5 113.5 . .
C19 N5 H5 113.5 . .
C16 O3 C17 117.22(18) . .
C15 S1 C12 91.49(11) . .

loop_
_geom_bond_atom_site_label_1
_geom_bond_atom_site_label_2
_geom_bond_distance
_geom_bond_site_symmetry_2
C1 C2 1.503(4) .
C1 H1A 0.9600 .
C1 H1B 0.9600 .
C1 H1C 0.9600 .
C1 H1D 0.9600 .
C1 H1E 0.9600 .
C1 H1F 0.9600 .
C2 C7 1.379(4) .
C2 C3 1.384(4) .
C3 C4 1.375(4) .
C3 H3 0.9300 .
C4 C5 1.371(4) .
C4 H4 0.9300 .
C5 C6 1.383(3) .
C5 N1 1.428(3) .
C6 C7 1.377(4) .
C6 H6 0.9300 .
C7 H7 0.9300 .
C8 N3 1.357(3) .
C8 C9 1.382(3) .
C8 C11 1.473(4) .
C9 N1 1.360(3) .
C9 C10 1.491(3) .
C10 H10A 0.9600 .
C10 H10B 0.9600 .
C10 H10C 0.9600 .
C11 O1 1.252(3) .
C11 C12 1.426(3) .
C12 C13 1.398(3) .
C12 S1 1.759(2) .
C13 N4 1.345(3) .
C13 C14 1.427(3) .
C14 C15 1.406(3) .
C14 C16 1.444(3) .
C15 N5 1.349(3) .
C15 S1 1.717(2) .
C16 O2 1.220(3) .
C16 O3 1.346(3) .
C17 O3 1.451(3) .
C17 C18 1.488(4) .
C17 H17A 0.9700 .
C17 H17B 0.9700 .
C18 H18A 0.9600 .
C18 H18B 0.9600 .
C18 H18C 0.9600 .
C19 C20 1.378(4) .
C19 C24 1.389(3) .
C19 N5 1.399(3) .
C20 C21 1.385(4) .
C20 H20 0.9300 .
C21 C22 1.368(4) .
C21 H21 0.9300 .
C22 C23 1.372(4) .
C22 H22 0.9300 .
C23 C24 1.363(4) .
C23 H23 0.9300 .
C24 H24 0.9300 .
N1 N2 1.369(2) .
N2 N3 1.301(3) .
N4 H4A 0.8600 .
N4 H4B 0.8600 .
N5 H5 0.8600 .
